data_7228998
loop_
_publ_author_name
'Ma, Yan'
'Yang, Yong-Sheng'
'Jiang, Yu-Han'
'Li, Yue-Xue'
'Liu, Min'
'Li, Zhong-Feng'
'Han, Hong-Liang'
'Yang, Yu-Ping'
'Xin, Xiu-Lan'
'Jin, Qiong-Hua'

_publ_section_title
;
 Lanthanide contraction and chelating effect on a new family of lanthanide
 complexes with tetrakis(O-isopropyl)methyle-nediphosphonate: synthesis,
 structures and terahertz time-domain spectroscopy
;
_journal_issue 66
_journal_name_full 'RSC Adv.'
_journal_page_first 41651
_journal_paper_doi 10.1039/C7RA07888A
_journal_volume 7
_journal_year 2017
_chemical_formula_sum 'C26 H80 Cl3 O22 P4 Sm'
_chemical_formula_weight 1125.48
_chemical_name_systematic
; 
 ? 
;
_space_group_IT_number 2
_symmetry_cell_setting triclinic
_symmetry_space_group_name_Hall '-P 1'
_symmetry_space_group_name_H-M 'P -1'
_atom_sites_solution_hydrogens geom
_atom_sites_solution_primary direct
_atom_sites_solution_secondary difmap
_audit_creation_method SHELXL-97
_audit_update_record
;
2017-07-07 deposited with the CCDC.
2017-08-18 downloaded from the CCDC.
;
_cell_angle_alpha 85.598(2)
_cell_angle_beta 82.4860(10)
_cell_angle_gamma 76.3060(10)
_cell_formula_units_Z 2
_cell_length_a 10.3690(10)
_cell_length_b 15.2349(14)
_cell_length_c 18.6571(16)
_cell_measurement_reflns_used 5857
_cell_measurement_temperature 298(2)
_cell_measurement_theta_max 26.146
_cell_measurement_theta_min 2.303
_cell_volume 2835.7(4)
_computing_cell_refinement 'Bruker SMART'
_computing_data_collection 'Bruker SMART'
_computing_data_reduction 'Bruker SAINT'
_computing_molecular_graphics 'Bruker SHELXTL'
_computing_publication_material 'Bruker SHELXTL'
_computing_structure_refinement 'SHELXL-97 (Sheldrick, 1997)'
_computing_structure_solution 'SHELXS-97 (Sheldrick, 1990)'
_diffrn_ambient_temperature 298(2)
_diffrn_measured_fraction_theta_full 0.985
_diffrn_measured_fraction_theta_max 0.985
_diffrn_measurement_device_type 'CCD area detector'
_diffrn_measurement_method 'phi and omega scans'
_diffrn_radiation_monochromator graphite
_diffrn_radiation_source 'fine-focus sealed tube'
_diffrn_radiation_type MoK\a
_diffrn_radiation_wavelength 0.71073
_diffrn_reflns_av_R_equivalents 0.0225
_diffrn_reflns_av_sigmaI/netI 0.0518
_diffrn_reflns_limit_h_max 12
_diffrn_reflns_limit_h_min -12
_diffrn_reflns_limit_k_max 18
_diffrn_reflns_limit_k_min -18
_diffrn_reflns_limit_l_max 22
_diffrn_reflns_limit_l_min -20
_diffrn_reflns_number 14859
_diffrn_reflns_theta_full 25.02
_diffrn_reflns_theta_max 25.02
_diffrn_reflns_theta_min 2.30
_exptl_absorpt_coefficient_mu 1.350
_exptl_absorpt_correction_T_max 0.7204
_exptl_absorpt_correction_T_min 0.6076
_exptl_absorpt_correction_type multi-scan
_exptl_absorpt_process_details sadabs
_exptl_crystal_density_diffrn 1.318
_exptl_crystal_density_method 'not measured'
_exptl_crystal_description block
_exptl_crystal_F_000 1170
_exptl_crystal_size_max 0.41
_exptl_crystal_size_mid 0.38
_exptl_crystal_size_min 0.26
_refine_diff_density_max 1.550
_refine_diff_density_min -0.760
_refine_diff_density_rms 0.114
_refine_ls_extinction_method none
_refine_ls_goodness_of_fit_ref 1.116
_refine_ls_hydrogen_treatment mixed
_refine_ls_matrix_type full
_refine_ls_number_parameters 521
_refine_ls_number_reflns 9865
_refine_ls_number_restraints 0
_refine_ls_restrained_S_all 1.116
_refine_ls_R_factor_all 0.0610
_refine_ls_R_factor_gt 0.0431
_refine_ls_shift/su_max 0.001
_refine_ls_shift/su_mean 0.000
_refine_ls_structure_factor_coef Fsqd
_refine_ls_weighting_details 'calc w=1/[\s^2^(Fo^2^)+(0.0519P)^2^+6.8131P] where P=(Fo^2^+2Fc^2^)/3'
_refine_ls_weighting_scheme calc
_refine_ls_wR_factor_gt 0.1182
_refine_ls_wR_factor_ref 0.1307
_reflns_number_gt 7881
_reflns_number_total 9865
_reflns_threshold_expression >2sigma(I)
_cod_data_source_file c7ra07888a2.cif
_cod_data_source_block 110511g
_cod_depositor_comments
;
The following automatic conversions were performed:

'_symmetry_cell_setting' value 'Triclinic' changed to 'triclinic'
according to
/home/data/users/saulius/crontab/automatic-downloads/rss-feeds/RSC/lib/dictionaries/cif_core.dic
dictionary named 'cif_core.dic' version 2.4.2 from 2011-04-26.

Automatic conversion script
Id: cif_fix_values 4973 2017-02-22 13:04:09Z antanas 
;
_cod_original_sg_symbol_H-M P-1
_cod_database_code 7228998

loop_
_symmetry_equiv_pos_as_xyz
'x, y, z'
'-x, -y, -z'

loop_
_atom_site_label
_atom_site_type_symbol
_atom_site_fract_x
_atom_site_fract_y
_atom_site_fract_z
_atom_site_U_iso_or_equiv
_atom_site_adp_type
_atom_site_occupancy
_atom_site_symmetry_multiplicity
_atom_site_calc_flag
_atom_site_refinement_flags
Sm1 Sm 0.50478(3) 0.673069(19) 0.700667(15) 0.02978(11) Uani 1 1 d .
Cl1 Cl 0.46402(17) 0.62420(11) 0.43301(9) 0.0512(4) Uani 1 1 d .
Cl2 Cl 0.89924(19) 0.55845(15) 0.83983(10) 0.0647(5) Uani 1 1 d .
Cl3 Cl 0.83654(19) 0.83246(13) 0.68600(12) 0.0670(5) Uani 1 1 d .
O1 O 0.4810(4) 0.7676(2) 0.5912(2) 0.0368(9) Uani 1 1 d .
O2 O 0.3282(4) 0.9100(3) 0.5404(2) 0.0439(10) Uani 1 1 d .
O3 O 0.5627(4) 0.8669(3) 0.4870(2) 0.0457(11) Uani 1 1 d .
O4 O 0.4494(4) 0.8292(3) 0.7380(2) 0.0465(11) Uani 1 1 d .
O5 O 0.2787(5) 0.9716(3) 0.7041(3) 0.0731(16) Uani 1 1 d .
O6 O 0.4735(7) 0.9900(4) 0.7536(3) 0.0826(18) Uani 1 1 d .
O7 O 0.4234(4) 0.6570(3) 0.8292(2) 0.0398(10) Uani 1 1 d .
O8 O 0.5408(5) 0.6499(3) 0.9434(2) 0.0541(12) Uani 1 1 d .
O9 O 0.3413(4) 0.5897(4) 0.9503(2) 0.0557(12) Uani 1 1 d .
O10 O 0.5753(4) 0.5155(3) 0.7358(2) 0.0405(10) Uani 1 1 d .
O11 O 0.6633(5) 0.3600(3) 0.7927(2) 0.0515(11) Uani 1 1 d .
O12 O 0.4225(4) 0.4268(3) 0.8141(2) 0.0460(10) Uani 1 1 d .
O13 O 0.6850(4) 0.6933(3) 0.7638(2) 0.0460(10) Uani 1 1 d .
H13F H 0.7421 0.6547 0.7856 0.055 Uiso 1 1 d R
H13G H 0.7237 0.7327 0.7418 0.055 Uiso 1 1 d R
O14 O 0.2662(4) 0.6954(3) 0.7088(2) 0.0490(11) Uani 1 1 d .
H14E H 0.2265 0.6871 0.6737 0.059 Uiso 1 1 d R
H14F H 0.2078 0.7081 0.7452 0.059 Uiso 1 1 d R
O15 O 0.4535(4) 0.5862(3) 0.6057(2) 0.0416(10) Uani 1 1 d .
H15C H 0.4518 0.6075 0.5623 0.050 Uiso 1 1 d R
H15D H 0.4746 0.5288 0.6048 0.050 Uiso 1 1 d R
O16 O 0.7115(4) 0.6295(3) 0.6236(2) 0.0439(10) Uani 1 1 d .
H16F H 0.7832 0.6050 0.6418 0.053 Uiso 1 1 d R
H16G H 0.7184 0.6111 0.5811 0.053 Uiso 1 1 d R
O17 O 0.0790(5) 0.6781(4) 0.6206(3) 0.0646(13) Uani 1 1 d .
H17F H 0.0484 0.6317 0.6344 0.077 Uiso 1 1 d R
H17G H 0.0211 0.7246 0.6354 0.077 Uiso 1 1 d R
O18 O 0.9474(4) 0.5461(3) 0.6738(2) 0.0572(12) Uani 1 1 d .
H18C H 0.9377 0.5410 0.7198 0.069 Uiso 1 1 d R
H18D H 0.9740 0.4936 0.6573 0.069 Uiso 1 1 d R
O19 O 0.0319(5) 0.7315(4) 0.8019(3) 0.0777(16) Uani 1 1 d .
H19F H 0.0026 0.6843 0.8146 0.093 Uiso 1 1 d R
H19G H -0.0156 0.7622 0.7707 0.093 Uiso 1 1 d R
O20 O 0.1647(5) 0.6226(4) 0.4825(3) 0.0755(16) Uani 1 1 d .
H20F H 0.2462 0.6240 0.4709 0.091 Uiso 1 1 d R
H20G H 0.1412 0.6402 0.5254 0.091 Uiso 1 1 d R
O21 O 0.9680(5) 0.6098(4) 0.3983(3) 0.0695(14) Uani 1 1 d .
H21C H 0.9028 0.5955 0.4254 0.083 Uiso 1 1 d R
H21D H 1.0272 0.6135 0.4248 0.083 Uiso 1 1 d R
O22 O 0.7508(5) 0.5635(3) 0.4856(2) 0.0590(13) Uani 1 1 d .
H22F H 0.6734 0.5771 0.4716 0.071 Uiso 1 1 d R
H22G H 0.7723 0.5067 0.4944 0.071 Uiso 1 1 d R
P1 P 0.46988(15) 0.86053(10) 0.55921(8) 0.0336(3) Uani 1 1 d .
P2 P 0.42548(18) 0.92403(11) 0.70964(9) 0.0438(4) Uani 1 1 d .
P3 P 0.46151(16) 0.60609(11) 0.89697(8) 0.0385(4) Uani 1 1 d .
P4 P 0.56041(16) 0.45238(10) 0.79884(8) 0.0368(4) Uani 1 1 d .
C1 C 0.5057(6) 0.9342(4) 0.6200(3) 0.0395(14) Uani 1 1 d .
H1A H 0.6015 0.9213 0.6215 0.047 Uiso 1 1 calc R
H1B H 0.4778 0.9962 0.6015 0.047 Uiso 1 1 calc R
C2 C 0.2514(7) 0.8664(5) 0.4976(4) 0.0577(19) Uani 1 1 d .
H2 H 0.2922 0.8016 0.4954 0.069 Uiso 1 1 calc R
C3 C 0.1149(10) 0.8804(8) 0.5385(6) 0.114(4) Uani 1 1 d .
H3A H 0.1202 0.8491 0.5851 0.171 Uiso 1 1 calc R
H3B H 0.0577 0.8572 0.5121 0.171 Uiso 1 1 calc R
H3C H 0.0790 0.9439 0.5448 0.171 Uiso 1 1 calc R
C4 C 0.2535(10) 0.9094(7) 0.4234(5) 0.088(3) Uani 1 1 d .
H4A H 0.2218 0.9737 0.4261 0.131 Uiso 1 1 calc R
H4B H 0.1967 0.8863 0.3965 0.131 Uiso 1 1 calc R
H4C H 0.3432 0.8958 0.3995 0.131 Uiso 1 1 calc R
C5 C 0.6848(6) 0.7996(4) 0.4629(3) 0.0468(16) Uani 1 1 d .
H5 H 0.6810 0.7408 0.4873 0.056 Uiso 1 1 calc R
C6 C 0.6852(8) 0.7936(5) 0.3831(4) 0.068(2) Uani 1 1 d .
H6A H 0.6038 0.7791 0.3739 0.101 Uiso 1 1 calc R
H6B H 0.7601 0.7472 0.3652 0.101 Uiso 1 1 calc R
H6C H 0.6921 0.8505 0.3589 0.101 Uiso 1 1 calc R
C7 C 0.8026(8) 0.8291(7) 0.4827(5) 0.088(3) Uani 1 1 d .
H7A H 0.8006 0.8896 0.4635 0.133 Uiso 1 1 calc R
H7B H 0.8834 0.7892 0.4628 0.133 Uiso 1 1 calc R
H7C H 0.7994 0.8274 0.5344 0.133 Uiso 1 1 calc R
C8 C 0.1606(12) 0.9583(9) 0.7400(7) 0.131(5) Uani 1 1 d .
H8 H 0.1596 0.9034 0.7161 0.157 Uiso 1 1 calc R
C9 C 0.0494(13) 1.0166(11) 0.7090(10) 0.192(8) Uani 1 1 d .
H9A H 0.0357 1.0765 0.7256 0.288 Uiso 1 1 calc R
H9B H -0.0295 0.9940 0.7233 0.288 Uiso 1 1 calc R
H9C H 0.0677 1.0182 0.6571 0.288 Uiso 1 1 calc R
C10 C 0.1483(14) 0.9217(10) 0.8123(8) 0.159(6) Uani 1 1 d .
H10A H 0.2173 0.8678 0.8171 0.239 Uiso 1 1 calc R
H10B H 0.0625 0.9073 0.8237 0.239 Uiso 1 1 calc R
H10C H 0.1568 0.9653 0.8448 0.239 Uiso 1 1 calc R
C11 C 0.5551(10) 0.9730(6) 0.8099(5) 0.080(3) Uani 1 1 d .
H11 H 0.5990 0.9086 0.8134 0.096 Uiso 1 1 calc R
C12 C 0.4681(13) 1.0003(9) 0.8792(6) 0.133(5) Uani 1 1 d .
H12A H 0.4175 1.0614 0.8733 0.199 Uiso 1 1 calc R
H12B H 0.5231 0.9964 0.9175 0.199 Uiso 1 1 calc R
H12C H 0.4081 0.9607 0.8912 0.199 Uiso 1 1 calc R
C13 C 0.6576(13) 1.0285(9) 0.7912(8) 0.142(5) Uani 1 1 d .
H13A H 0.6992 1.0176 0.7427 0.213 Uiso 1 1 calc R
H13B H 0.7240 1.0119 0.8242 0.213 Uiso 1 1 calc R
H13C H 0.6150 1.0915 0.7949 0.213 Uiso 1 1 calc R
C14 C 0.5762(6) 0.5000(4) 0.8802(3) 0.0415(15) Uani 1 1 d .
H14A H 0.6665 0.5082 0.8783 0.050 Uiso 1 1 calc R
H14B H 0.5625 0.4576 0.9205 0.050 Uiso 1 1 calc R
C15 C 0.5240(9) 0.7459(5) 0.9506(4) 0.068(2) Uani 1 1 d .
H15 H 0.4914 0.7788 0.9069 0.081 Uiso 1 1 calc R
C16 C 0.6581(11) 0.7619(7) 0.9583(6) 0.106(3) Uani 1 1 d .
H16A H 0.6874 0.7333 1.0029 0.158 Uiso 1 1 calc R
H16B H 0.6521 0.8257 0.9585 0.158 Uiso 1 1 calc R
H16C H 0.7209 0.7369 0.9185 0.158 Uiso 1 1 calc R
C17 C 0.4232(12) 0.7741(8) 1.0146(7) 0.131(5) Uani 1 1 d .
H17A H 0.3373 0.7679 1.0049 0.196 Uiso 1 1 calc R
H17B H 0.4185 0.8361 1.0235 0.196 Uiso 1 1 calc R
H17C H 0.4493 0.7365 1.0563 0.196 Uiso 1 1 calc R
C18 C 0.2101(7) 0.5815(5) 0.9318(4) 0.0574(19) Uani 1 1 d .
H18 H 0.2097 0.5888 0.8792 0.069 Uiso 1 1 calc R
C19 C 0.1069(10) 0.6548(7) 0.9663(5) 0.099(3) Uani 1 1 d .
H19A H 0.1019 0.6451 1.0179 0.148 Uiso 1 1 calc R
H19B H 0.0220 0.6553 0.9508 0.148 Uiso 1 1 calc R
H19C H 0.1297 0.7118 0.9526 0.148 Uiso 1 1 calc R
C20 C 0.1914(9) 0.4896(6) 0.9565(4) 0.074(2) Uani 1 1 d .
H20A H 0.2673 0.4450 0.9373 0.111 Uiso 1 1 calc R
H20B H 0.1121 0.4805 0.9396 0.111 Uiso 1 1 calc R
H20C H 0.1825 0.4843 1.0084 0.111 Uiso 1 1 calc R
C21 C 0.7926(7) 0.3421(5) 0.7468(4) 0.0576(19) Uani 1 1 d .
H21 H 0.7997 0.3963 0.7160 0.069 Uiso 1 1 calc R
C22 C 0.9003(10) 0.3213(7) 0.7929(6) 0.106(4) Uani 1 1 d .
H22A H 0.9003 0.3742 0.8178 0.158 Uiso 1 1 calc R
H22B H 0.9844 0.3027 0.7636 0.158 Uiso 1 1 calc R
H22C H 0.8870 0.2735 0.8276 0.158 Uiso 1 1 calc R
C23 C 0.7928(9) 0.2683(6) 0.7009(5) 0.081(3) Uani 1 1 d .
H23A H 0.7777 0.2167 0.7308 0.122 Uiso 1 1 calc R
H23B H 0.8776 0.2524 0.6718 0.122 Uiso 1 1 calc R
H23C H 0.7231 0.2874 0.6701 0.122 Uiso 1 1 calc R
C24 C 0.3716(7) 0.3794(5) 0.7609(4) 0.0511(17) Uani 1 1 d .
H24 H 0.4404 0.3646 0.7196 0.061 Uiso 1 1 calc R
C25 C 0.2521(8) 0.4420(6) 0.7356(5) 0.076(2) Uani 1 1 d .
H25A H 0.1864 0.4596 0.7763 0.114 Uiso 1 1 calc R
H25B H 0.2155 0.4124 0.7023 0.114 Uiso 1 1 calc R
H25C H 0.2769 0.4948 0.7119 0.114 Uiso 1 1 calc R
C26 C 0.3473(12) 0.2943(6) 0.7983(5) 0.099(3) Uani 1 1 d .
H26A H 0.4298 0.2576 0.8122 0.149 Uiso 1 1 calc R
H26B H 0.3120 0.2620 0.7663 0.149 Uiso 1 1 calc R
H26C H 0.2843 0.3083 0.8407 0.149 Uiso 1 1 calc R

loop_
_atom_site_aniso_label
_atom_site_aniso_U_11
_atom_site_aniso_U_22
_atom_site_aniso_U_33
_atom_site_aniso_U_23
_atom_site_aniso_U_13
_atom_site_aniso_U_12
Sm1 0.02677(16) 0.03329(17) 0.02770(16) 0.00249(11) -0.00342(11) -0.00485(11)
Cl1 0.0529(10) 0.0525(10) 0.0469(9) -0.0014(7) -0.0085(8) -0.0084(8)
Cl2 0.0505(11) 0.0922(14) 0.0488(10) 0.0106(9) -0.0116(8) -0.0126(10)
Cl3 0.0491(11) 0.0646(12) 0.0857(14) 0.0098(10) -0.0104(10) -0.0126(9)
O1 0.042(2) 0.033(2) 0.036(2) 0.0016(17) -0.0061(18) -0.0103(18)
O2 0.036(2) 0.041(2) 0.055(3) 0.001(2) -0.015(2) -0.0062(19)
O3 0.046(3) 0.038(2) 0.043(2) 0.0087(19) 0.005(2) -0.0009(19)
O4 0.056(3) 0.043(2) 0.039(2) -0.0015(19) -0.003(2) -0.009(2)
O5 0.049(3) 0.060(3) 0.094(4) 0.008(3) 0.016(3) 0.002(3)
O6 0.121(5) 0.056(3) 0.079(4) -0.006(3) -0.036(4) -0.024(3)
O7 0.040(2) 0.046(2) 0.030(2) 0.0001(18) 0.0003(18) -0.0057(19)
O8 0.061(3) 0.057(3) 0.049(3) -0.010(2) -0.019(2) -0.012(2)
O9 0.044(3) 0.091(4) 0.032(2) 0.010(2) -0.005(2) -0.019(3)
O10 0.048(3) 0.038(2) 0.032(2) 0.0028(17) -0.0039(18) -0.0036(19)
O11 0.055(3) 0.038(2) 0.051(3) 0.010(2) 0.002(2) 0.001(2)
O12 0.043(3) 0.058(3) 0.039(2) -0.005(2) -0.003(2) -0.016(2)
O13 0.037(2) 0.057(3) 0.047(3) -0.003(2) -0.010(2) -0.013(2)
O14 0.030(2) 0.072(3) 0.044(3) -0.008(2) -0.0040(19) -0.009(2)
O15 0.052(3) 0.039(2) 0.034(2) 0.0003(18) -0.0094(19) -0.009(2)
O16 0.027(2) 0.066(3) 0.032(2) -0.005(2) -0.0010(17) 0.000(2)
O17 0.049(3) 0.078(4) 0.068(3) -0.008(3) -0.007(3) -0.016(3)
O18 0.047(3) 0.067(3) 0.053(3) -0.010(2) -0.010(2) 0.002(2)
O19 0.055(3) 0.113(5) 0.068(4) 0.011(3) -0.010(3) -0.027(3)
O20 0.057(3) 0.109(5) 0.064(3) -0.016(3) -0.002(3) -0.025(3)
O21 0.048(3) 0.087(4) 0.073(4) -0.013(3) -0.003(3) -0.013(3)
O22 0.049(3) 0.069(3) 0.058(3) -0.010(2) -0.009(2) -0.007(2)
P1 0.0315(8) 0.0319(8) 0.0356(8) 0.0055(6) -0.0049(6) -0.0056(6)
P2 0.0488(10) 0.0347(9) 0.0463(10) -0.0061(7) -0.0046(8) -0.0058(7)
P3 0.0391(9) 0.0503(9) 0.0265(8) -0.0005(7) -0.0037(6) -0.0115(7)
P4 0.0399(9) 0.0357(8) 0.0329(8) 0.0033(6) -0.0045(7) -0.0062(7)
C1 0.034(3) 0.035(3) 0.052(4) -0.001(3) -0.006(3) -0.012(3)
C2 0.049(4) 0.046(4) 0.083(5) 0.003(4) -0.033(4) -0.011(3)
C3 0.070(7) 0.145(10) 0.140(10) 0.039(8) -0.031(7) -0.056(7)
C4 0.087(7) 0.119(8) 0.072(6) -0.008(5) -0.033(5) -0.040(6)
C5 0.043(4) 0.044(4) 0.047(4) 0.003(3) 0.003(3) -0.003(3)
C6 0.073(6) 0.069(5) 0.052(5) -0.012(4) 0.003(4) -0.004(4)
C7 0.050(5) 0.120(8) 0.096(7) -0.042(6) -0.010(5) -0.009(5)
C8 0.095(9) 0.140(11) 0.125(10) 0.045(9) 0.008(8) 0.009(8)
C9 0.078(9) 0.199(17) 0.26(2) 0.040(15) 0.003(11) 0.025(10)
C10 0.144(13) 0.155(13) 0.147(13) 0.001(10) 0.056(10) -0.015(10)
C11 0.097(7) 0.069(6) 0.078(6) -0.021(5) -0.025(5) -0.011(5)
C12 0.164(13) 0.151(12) 0.091(8) -0.053(8) 0.013(8) -0.051(10)
C13 0.117(10) 0.157(12) 0.170(13) -0.049(10) 0.003(9) -0.064(10)
C14 0.044(4) 0.050(4) 0.033(3) 0.006(3) -0.013(3) -0.013(3)
C15 0.079(6) 0.064(5) 0.067(5) -0.016(4) -0.013(4) -0.023(4)
C16 0.116(9) 0.096(8) 0.124(9) -0.025(6) -0.026(7) -0.048(7)
C17 0.112(9) 0.116(9) 0.159(12) -0.075(9) 0.025(8) -0.020(7)
C18 0.041(4) 0.089(6) 0.039(4) 0.007(4) -0.005(3) -0.011(4)
C19 0.076(7) 0.125(9) 0.082(7) -0.020(6) -0.011(5) 0.010(6)
C20 0.073(6) 0.104(7) 0.052(5) 0.016(4) -0.006(4) -0.041(5)
C21 0.046(4) 0.048(4) 0.071(5) 0.004(4) 0.001(4) -0.002(3)
C22 0.079(7) 0.104(8) 0.135(10) -0.038(7) -0.032(7) -0.004(6)
C23 0.079(6) 0.086(6) 0.068(5) -0.024(5) -0.004(5) 0.007(5)
C24 0.052(4) 0.061(4) 0.044(4) -0.007(3) -0.008(3) -0.019(3)
C25 0.061(5) 0.090(6) 0.080(6) -0.009(5) -0.025(4) -0.014(5)
C26 0.153(10) 0.082(7) 0.084(7) 0.004(5) -0.038(7) -0.060(7)

loop_
_atom_type_symbol
_atom_type_description
_atom_type_scat_dispersion_real
_atom_type_scat_dispersion_imag
_atom_type_scat_source
C C 0.0033 0.0016 'International Tables Vol C Tables 4.2.6.8 and 6.1.1.4'
H H 0.0000 0.0000 'International Tables Vol C Tables 4.2.6.8 and 6.1.1.4'
Cl Cl 0.1484 0.1585 'International Tables Vol C Tables 4.2.6.8 and 6.1.1.4'
O O 0.0106 0.0060 'International Tables Vol C Tables 4.2.6.8 and 6.1.1.4'
P P 0.1023 0.0942 'International Tables Vol C Tables 4.2.6.8 and 6.1.1.4'
Sm Sm -0.1638 3.4418 'International Tables Vol C Tables 4.2.6.8 and 6.1.1.4'

loop_
_geom_angle_atom_site_label_1
_geom_angle_atom_site_label_2
_geom_angle_atom_site_label_3
_geom_angle
O14 Sm1 O16 144.93(14)
O14 Sm1 O10 102.71(15)
O16 Sm1 O10 78.38(14)
O14 Sm1 O1 84.59(14)
O16 Sm1 O1 73.54(13)
O10 Sm1 O1 138.67(13)
O14 Sm1 O13 143.44(15)
O16 Sm1 O13 71.45(14)
O10 Sm1 O13 85.46(14)
O1 Sm1 O13 112.72(14)
O14 Sm1 O4 83.10(15)
O16 Sm1 O4 115.29(15)
O10 Sm1 O4 146.96(13)
O1 Sm1 O4 73.80(13)
O13 Sm1 O4 72.26(15)
O14 Sm1 O7 73.09(14)
O16 Sm1 O7 137.70(13)
O10 Sm1 O7 73.41(13)
O1 Sm1 O7 145.39(13)
O13 Sm1 O7 75.44(14)
O4 Sm1 O7 77.47(13)
O14 Sm1 O15 72.04(14)
O16 Sm1 O15 75.01(14)
O10 Sm1 O15 72.92(13)
O1 Sm1 O15 70.93(13)
O13 Sm1 O15 143.05(14)
O4 Sm1 O15 138.22(14)
O7 Sm1 O15 123.69(13)
P1 O1 Sm1 145.2(2)
C2 O2 P1 121.2(4)
C5 O3 P1 125.8(4)
P2 O4 Sm1 142.8(2)
C8 O5 P2 133.0(6)
C11 O6 P2 130.6(5)
P3 O7 Sm1 141.5(2)
C15 O8 P3 125.6(5)
C18 O9 P3 127.0(4)
P4 O10 Sm1 140.0(2)
C21 O11 P4 126.2(4)
C24 O12 P4 122.0(4)
Sm1 O13 H13F 130.3
Sm1 O13 H13G 111.4
H13F O13 H13G 108.3
Sm1 O14 H14E 122.7
Sm1 O14 H14F 129.3
H14E O14 H14F 107.8
Sm1 O15 H15C 120.8
Sm1 O15 H15D 124.3
H15C O15 H15D 108.0
Sm1 O16 H16F 120.1
Sm1 O16 H16G 124.7
H16F O16 H16G 108.2
H17F O17 H17G 108.1
H18C O18 H18D 108.7
H19F O19 H19G 108.2
H20F O20 H20G 108.5
H21C O21 H21D 108.4
H22F O22 H22G 108.5
O1 P1 O2 115.3(2)
O1 P1 O3 114.2(2)
O2 P1 O3 104.2(2)
O1 P1 C1 112.0(3)
O2 P1 C1 102.9(3)
O3 P1 C1 107.3(3)
O4 P2 O5 115.7(3)
O4 P2 O6 115.8(3)
O5 P2 O6 102.7(3)
O4 P2 C1 112.0(3)
O5 P2 C1 104.1(3)
O6 P2 C1 105.2(3)
O7 P3 O9 113.9(2)
O7 P3 O8 116.0(3)
O9 P3 O8 103.9(3)
O7 P3 C14 112.2(3)
O9 P3 C14 108.9(3)
O8 P3 C14 100.8(3)
O10 P4 O11 113.4(2)
O10 P4 O12 115.5(2)
O11 P4 O12 104.3(3)
O10 P4 C14 111.2(3)
O11 P4 C14 108.0(3)
O12 P4 C14 103.7(3)
P2 C1 P1 113.5(3)
P2 C1 H1A 108.9
P1 C1 H1A 108.9
P2 C1 H1B 108.9
P1 C1 H1B 108.9
H1A C1 H1B 107.7
C4 C2 O2 108.5(6)
C4 C2 C3 113.7(7)
O2 C2 C3 105.0(7)
C4 C2 H2 109.8
O2 C2 H2 109.8
C3 C2 H2 109.8
C2 C3 H3A 109.5
C2 C3 H3B 109.5
H3A C3 H3B 109.5
C2 C3 H3C 109.5
H3A C3 H3C 109.5
H3B C3 H3C 109.5
C2 C4 H4A 109.5
C2 C4 H4B 109.5
H4A C4 H4B 109.5
C2 C4 H4C 109.5
H4A C4 H4C 109.5
H4B C4 H4C 109.5
O3 C5 C7 108.7(6)
O3 C5 C6 106.2(5)
C7 C5 C6 113.8(6)
O3 C5 H5 109.3
C7 C5 H5 109.3
C6 C5 H5 109.3
C5 C6 H6A 109.5
C5 C6 H6B 109.5
H6A C6 H6B 109.5
C5 C6 H6C 109.5
H6A C6 H6C 109.5
H6B C6 H6C 109.5
C5 C7 H7A 109.5
C5 C7 H7B 109.5
H7A C7 H7B 109.5
C5 C7 H7C 109.5
H7A C7 H7C 109.5
H7B C7 H7C 109.5
O5 C8 C10 123.1(12)
O5 C8 C9 110.5(11)
C10 C8 C9 121.9(13)
O5 C8 H8 97.0
C10 C8 H8 97.0
C9 C8 H8 97.0
C8 C9 H9A 109.5
C8 C9 H9B 109.5
H9A C9 H9B 109.5
C8 C9 H9C 109.5
H9A C9 H9C 109.5
H9B C9 H9C 109.5
C8 C10 H10A 109.5
C8 C10 H10B 109.5
H10A C10 H10B 109.5
C8 C10 H10C 109.5
H10A C10 H10C 109.5
H10B C10 H10C 109.5
O6 C11 C13 106.5(9)
O6 C11 C12 108.0(9)
C13 C11 C12 111.9(9)
O6 C11 H11 110.1
C13 C11 H11 110.1
C12 C11 H11 110.1
C11 C12 H12A 109.5
C11 C12 H12B 109.5
H12A C12 H12B 109.5
C11 C12 H12C 109.5
H12A C12 H12C 109.5
H12B C12 H12C 109.5
C11 C13 H13A 109.5
C11 C13 H13B 109.5
H13A C13 H13B 109.5
C11 C13 H13C 109.5
H13A C13 H13C 109.5
H13B C13 H13C 109.5
P4 C14 P3 113.9(3)
P4 C14 H14A 108.8
P3 C14 H14A 108.8
P4 C14 H14B 108.8
P3 C14 H14B 108.8
H14A C14 H14B 107.7
O8 C15 C16 107.4(7)
O8 C15 C17 108.4(7)
C16 C15 C17 113.0(8)
O8 C15 H15 109.3
C16 C15 H15 109.3
C17 C15 H15 109.3
C15 C16 H16A 109.5
C15 C16 H16B 109.5
H16A C16 H16B 109.5
C15 C16 H16C 109.5
H16A C16 H16C 109.5
H16B C16 H16C 109.5
C15 C17 H17A 109.5
C15 C17 H17B 109.5
H17A C17 H17B 109.5
C15 C17 H17C 109.5
H17A C17 H17C 109.5
H17B C17 H17C 109.5
C19 C18 O9 107.7(7)
C19 C18 C20 113.3(7)
O9 C18 C20 108.4(6)
C19 C18 H18 109.1
O9 C18 H18 109.1
C20 C18 H18 109.1
C18 C19 H19A 109.5
C18 C19 H19B 109.5
H19A C19 H19B 109.5
C18 C19 H19C 109.5
H19A C19 H19C 109.5
H19B C19 H19C 109.5
C18 C20 H20A 109.5
C18 C20 H20B 109.5
H20A C20 H20B 109.5
C18 C20 H20C 109.5
H20A C20 H20C 109.5
H20B C20 H20C 109.5
C22 C21 C23 113.6(7)
C22 C21 O11 109.1(7)
C23 C21 O11 106.9(6)
C22 C21 H21 109.1
C23 C21 H21 109.1
O11 C21 H21 109.1
C21 C22 H22A 109.5
C21 C22 H22B 109.5
H22A C22 H22B 109.5
C21 C22 H22C 109.5
H22A C22 H22C 109.5
H22B C22 H22C 109.5
C21 C23 H23A 109.5
C21 C23 H23B 109.5
H23A C23 H23B 109.5
C21 C23 H23C 109.5
H23A C23 H23C 109.5
H23B C23 H23C 109.5
C25 C24 C26 115.1(7)
C25 C24 O12 107.8(6)
C26 C24 O12 106.5(6)
C25 C24 H24 109.1
C26 C24 H24 109.1
O12 C24 H24 109.1
C24 C25 H25A 109.5
C24 C25 H25B 109.5
H25A C25 H25B 109.5
C24 C25 H25C 109.5
H25A C25 H25C 109.5
H25B C25 H25C 109.5
C24 C26 H26A 109.5
C24 C26 H26B 109.5
H26A C26 H26B 109.5
C24 C26 H26C 109.5
H26A C26 H26C 109.5
H26B C26 H26C 109.5

loop_
_geom_bond_atom_site_label_1
_geom_bond_atom_site_label_2
_geom_bond_distance
Sm1 O14 2.402(4)
Sm1 O16 2.402(4)
Sm1 O10 2.404(4)
Sm1 O1 2.412(4)
Sm1 O13 2.425(4)
Sm1 O4 2.444(4)
Sm1 O7 2.449(4)
Sm1 O15 2.473(4)
O1 P1 1.478(4)
O2 C2 1.487(8)
O2 P1 1.556(4)
O3 C5 1.471(7)
O3 P1 1.560(4)
O4 P2 1.476(4)
O5 C8 1.368(13)
O5 P2 1.536(5)
O6 C11 1.404(10)
O6 P2 1.551(6)
O7 P3 1.481(4)
O8 C15 1.447(9)
O8 P3 1.551(4)
O9 C18 1.481(8)
O9 P3 1.546(5)
O10 P4 1.477(4)
O11 C21 1.472(8)
O11 P4 1.554(4)
O12 C24 1.488(7)
O12 P4 1.555(4)
O13 H13F 0.8500
O13 H13G 0.8501
O14 H14E 0.8500
O14 H14F 0.8500
O15 H15C 0.8501
O15 H15D 0.8500
O16 H16F 0.8500
O16 H16G 0.8502
O17 H17F 0.8499
O17 H17G 0.8500
O18 H18C 0.8499
O18 H18D 0.8500
O19 H19F 0.8500
O19 H19G 0.8499
O20 H20F 0.8500
O20 H20G 0.8501
O21 H21C 0.8501
O21 H21D 0.8500
O22 H22F 0.8500
O22 H22G 0.8500
P1 C1 1.785(6)
P2 C1 1.781(6)
P3 C14 1.787(6)
P4 C14 1.774(6)
C1 H1A 0.9700
C1 H1B 0.9700
C2 C4 1.485(11)
C2 C3 1.494(12)
C2 H2 0.9800
C3 H3A 0.9600
C3 H3B 0.9600
C3 H3C 0.9600
C4 H4A 0.9600
C4 H4B 0.9600
C4 H4C 0.9600
C5 C7 1.493(10)
C5 C6 1.499(9)
C5 H5 0.9800
C6 H6A 0.9600
C6 H6B 0.9600
C6 H6C 0.9600
C7 H7A 0.9600
C7 H7B 0.9600
C7 H7C 0.9600
C8 C10 1.421(16)
C8 C9 1.437(16)
C8 H8 0.9800
C9 H9A 0.9600
C9 H9B 0.9600
C9 H9C 0.9600
C10 H10A 0.9600
C10 H10B 0.9600
C10 H10C 0.9600
C11 C13 1.499(14)
C11 C12 1.503(13)
C11 H11 0.9800
C12 H12A 0.9600
C12 H12B 0.9600
C12 H12C 0.9600
C13 H13A 0.9600
C13 H13B 0.9600
C13 H13C 0.9600
C14 H14A 0.9700
C14 H14B 0.9700
C15 C16 1.493(12)
C15 C17 1.497(13)
C15 H15 0.9800
C16 H16A 0.9600
C16 H16B 0.9600
C16 H16C 0.9600
C17 H17A 0.9600
C17 H17B 0.9600
C17 H17C 0.9600
C18 C19 1.474(11)
C18 C20 1.488(10)
C18 H18 0.9800
C19 H19A 0.9600
C19 H19B 0.9600
C19 H19C 0.9600
C20 H20A 0.9600
C20 H20B 0.9600
C20 H20C 0.9600
C21 C22 1.458(11)
C21 C23 1.464(11)
C21 H21 0.9800
C22 H22A 0.9600
C22 H22B 0.9600
C22 H22C 0.9600
C23 H23A 0.9600
C23 H23B 0.9600
C23 H23C 0.9600
C24 C25 1.481(10)
C24 C26 1.483(10)
C24 H24 0.9800
C25 H25A 0.9600
C25 H25B 0.9600
C25 H25C 0.9600
C26 H26A 0.9600
C26 H26B 0.9600
C26 H26C 0.9600

loop_
_geom_torsion_atom_site_label_1
_geom_torsion_atom_site_label_2
_geom_torsion_atom_site_label_3
_geom_torsion_atom_site_label_4
_geom_torsion
O14 Sm1 O1 P1 97.0(4)
O16 Sm1 O1 P1 -110.7(4)
O10 Sm1 O1 P1 -159.9(4)
O13 Sm1 O1 P1 -49.6(5)
O4 Sm1 O1 P1 12.6(4)
O7 Sm1 O1 P1 47.6(5)
O15 Sm1 O1 P1 169.8(5)
O14 Sm1 O4 P2 -90.3(4)
O16 Sm1 O4 P2 58.4(5)
O10 Sm1 O4 P2 167.0(3)
O1 Sm1 O4 P2 -4.0(4)
O13 Sm1 O4 P2 117.0(5)
O7 Sm1 O4 P2 -164.4(5)
O15 Sm1 O4 P2 -37.3(6)
O14 Sm1 O7 P3 145.8(4)
O16 Sm1 O7 P3 -13.8(5)
O10 Sm1 O7 P3 36.5(4)
O1 Sm1 O7 P3 -162.1(3)
O13 Sm1 O7 P3 -53.1(4)
O4 Sm1 O7 P3 -127.7(4)
O15 Sm1 O7 P3 91.9(4)
O14 Sm1 O10 P4 -62.7(4)
O16 Sm1 O10 P4 153.2(4)
O1 Sm1 O10 P4 -159.0(3)
O13 Sm1 O10 P4 81.2(4)
O4 Sm1 O10 P4 34.2(5)
O7 Sm1 O10 P4 5.1(4)
O15 Sm1 O10 P4 -129.1(4)
Sm1 O1 P1 O2 -106.6(4)
Sm1 O1 P1 O3 132.8(4)
Sm1 O1 P1 C1 10.6(5)
C2 O2 P1 O1 -50.1(5)
C2 O2 P1 O3 75.8(5)
C2 O2 P1 C1 -172.4(5)
C5 O3 P1 O1 -22.0(6)
C5 O3 P1 O2 -148.6(5)
C5 O3 P1 C1 102.7(5)
Sm1 O4 P2 O5 94.6(5)
Sm1 O4 P2 O6 -145.2(4)
Sm1 O4 P2 C1 -24.6(5)
C8 O5 P2 O4 25.2(12)
C8 O5 P2 O6 -102.0(11)
C8 O5 P2 C1 148.5(11)
C11 O6 P2 O4 11.4(9)
C11 O6 P2 O5 138.5(8)
C11 O6 P2 C1 -112.8(8)
Sm1 O7 P3 O9 -149.4(4)
Sm1 O7 P3 O8 90.0(4)
Sm1 O7 P3 C14 -25.2(5)
C18 O9 P3 O7 28.6(7)
C18 O9 P3 O8 155.7(6)
C18 O9 P3 C14 -97.4(6)
C15 O8 P3 O7 33.9(6)
C15 O8 P3 O9 -91.9(6)
C15 O8 P3 C14 155.4(6)
Sm1 O10 P4 O11 -165.2(3)
Sm1 O10 P4 O12 74.5(4)
Sm1 O10 P4 C14 -43.3(5)
C21 O11 P4 O10 21.8(6)
C21 O11 P4 O12 148.3(5)
C21 O11 P4 C14 -101.9(6)
C24 O12 P4 O10 61.6(5)
C24 O12 P4 O11 -63.5(5)
C24 O12 P4 C14 -176.5(5)
O4 P2 C1 P1 51.2(4)
O5 P2 C1 P1 -74.5(4)
O6 P2 C1 P1 177.8(3)
O1 P1 C1 P2 -45.7(4)
O2 P1 C1 P2 78.7(4)
O3 P1 C1 P2 -171.8(3)
P1 O2 C2 C4 -105.9(6)
P1 O2 C2 C3 132.2(6)
P1 O3 C5 C7 -96.5(7)
P1 O3 C5 C6 140.7(5)
P2 O5 C8 C10 29(2)
P2 O5 C8 C9 -174.3(10)
P2 O6 C11 C13 132.0(8)
P2 O6 C11 C12 -107.6(9)
O10 P4 C14 P3 56.4(4)
O11 P4 C14 P3 -178.6(3)
O12 P4 C14 P3 -68.4(4)
O7 P3 C14 P4 -28.7(4)
O9 P3 C14 P4 98.3(4)
O8 P3 C14 P4 -152.8(3)
P3 O8 C15 C16 -146.0(6)
P3 O8 C15 C17 91.6(8)
P3 O9 C18 C19 -119.0(7)
P3 O9 C18 C20 118.1(6)
P4 O11 C21 C22 112.5(7)
P4 O11 C21 C23 -124.4(6)
P4 O12 C24 C25 -114.1(6)
P4 O12 C24 C26 121.9(7)

loop_
_platon_squeeze_void_nr
_platon_squeeze_void_average_x
_platon_squeeze_void_average_y
_platon_squeeze_void_average_z
_platon_squeeze_void_volume
_platon_squeeze_void_count_electrons
_platon_squeeze_void_content
1 0.197 0.074 0.071 23 3 ' '
2 0.177 0.876 0.123 15 1 ' '
3 0.802 -0.074 0.929 23 3 ' '
4 0.822 0.124 0.877 15 1 ' '
